data_7150835
loop_
_publ_author_name
'Flemming, Jonathan P.'
'Berry, Malcolm B.'
'Brown, John M.'

_publ_section_title
;
 Sequential ortho-lithiations; the sulfoxide group as a relay to enable
 meta-substitution
;
_journal_issue 7
_journal_name_full 'Organic &amp;  Biomolecular Chemistry'
_journal_page_first 1215
_journal_page_last 1221
_journal_paper_doi 10.1039/B716954j
_journal_volume 6
_journal_year 2008
_chemical_compound_source
;
synthesis as described in manuscriptCCDC
;
_chemical_formula_moiety 'C12 H18 O3 S1'
_chemical_formula_sum 'C12 H18 O3 S'
_chemical_formula_weight 242.34
_chemical_melting_point 397.6(15)
_chemical_name_common 2-tert-butylsulfinyl-3-methoxyphenylmethanol
_chemical_name_systematic
;
2-tert-butylsulfinyl-3-methoxyphenylmethanol
;
_space_group_IT_number 14
_symmetry_cell_setting monoclinic
_symmetry_space_group_name_Hall '-P 2yn'
_symmetry_space_group_name_H-M 'P 1 21/n 1'
_atom_sites_solution_hydrogens geom
_atom_sites_solution_primary direct
_cell_angle_alpha 90
_cell_angle_beta 90.0140(15)
_cell_angle_gamma 90
_cell_formula_units_Z 4
_cell_length_a 8.5196(2)
_cell_length_b 11.9778(3)
_cell_length_c 11.9934(3)
_cell_measurement_reflns_used 13716
_cell_measurement_temperature 150
_cell_measurement_theta_max 28
_cell_measurement_theta_min 5
_cell_volume 1223.88(5)
_computing_cell_refinement
;
KappaCCD software 'DENZO' (Otwinowski & Minor,
1996)
;
_computing_data_collection
;
KappaCCD software 'Collect' (Nonius, 2000)
;
_computing_data_reduction
;
KappaCCD software 'DENZO' (Otwinowski & Minor,
1996)
;
_computing_publication_material
;
CRYSTALS (Watkin et al, 2001)
;
_computing_structure_refinement
;
CRYSTALS (Watkin et al, 2001)
;
_computing_structure_solution 'SIR92 (Giacovazzo et al, 1992)'
_diffrn_ambient_temperature 150
_diffrn_measured_fraction_theta_full 0.999
_diffrn_measured_fraction_theta_max 0.999
_diffrn_measurement_device_type
;
Nonius KappaCCD
;
_diffrn_measurement_method \w
_diffrn_radiation_monochromator graphite
_diffrn_radiation_type 'Mo K\a'
_diffrn_radiation_wavelength 0.71073
_diffrn_reflns_av_R_equivalents 0.031
_diffrn_reflns_limit_h_max 11
_diffrn_reflns_limit_h_min -11
_diffrn_reflns_limit_k_max 15
_diffrn_reflns_limit_k_min -15
_diffrn_reflns_limit_l_max 15
_diffrn_reflns_limit_l_min -15
_diffrn_reflns_number 13716
_diffrn_reflns_theta_full 27.458
_diffrn_reflns_theta_max 27.458
_diffrn_reflns_theta_min 5.357
_diffrn_standards_decay_% 0.00
_diffrn_standards_interval_count 0
_diffrn_standards_interval_time 0
_diffrn_standards_number 0
_exptl_absorpt_coefficient_mu 0.255
_exptl_absorpt_correction_T_max 0.94
_exptl_absorpt_correction_T_min 0.92
_exptl_absorpt_correction_type multi-scan
_exptl_absorpt_process_details
;
Denzo/Scalepack (Otwinowski & Minor, 1996)
Wed Oct 31 17:30:57 2007 Page 5
enCIFer: arc794.cif

;
_exptl_crystal_colour ' colourless '
_exptl_crystal_density_diffrn 1.315
_exptl_crystal_description ' fragment '
_exptl_crystal_F_000 520
_exptl_crystal_size_max 0.34
_exptl_crystal_size_mid 0.30
_exptl_crystal_size_min 0.26
_refine_diff_density_max 0.29
_refine_diff_density_min -0.31
_refine_ls_extinction_method None
_refine_ls_goodness_of_fit_ref 1.0472
_refine_ls_hydrogen_treatment mixed
_refine_ls_matrix_type full
_refine_ls_number_parameters 149
_refine_ls_number_reflns 2215
_refine_ls_number_restraints 0
_refine_ls_R_factor_all 0.0417
_refine_ls_R_factor_gt 0.0308
_refine_ls_shift/su_max 0.015332
_refine_ls_structure_factor_coef F
_refine_ls_weighting_details
;
Method, part 1, Chebychev polynomial, (Watkin,
1994, Prince, 1982)
[weight] = 1.0/[A~0~*T~0~(x)+A~1~*T~1~(x) ...
+A~n-1~]*T~n-1~(x)]
where A~i~ are the Chebychev coefficients listed
below and x= Fcalc/Fmax
Method = Robust Weighting (Prince, 1982)
W = [weight] * [1-(deltaF/6*sigmaF)^2^]^2^
A~i~ are:
2.85 -0.371 2.02
;
_refine_ls_weighting_scheme calc
_refine_ls_wR_factor_all 0.0439
_refine_ls_wR_factor_gt 0.0368
_refine_ls_wR_factor_ref 0.0368
_reflns_limit_h_max 11
_reflns_limit_h_min -11
_reflns_limit_k_max 15
_reflns_limit_k_min 0
_reflns_limit_l_max 15
_reflns_limit_l_min 0
_reflns_number_gt 2215
_reflns_number_total 2761
_reflns_threshold_expression I>3.00u(I)
_cod_data_source_file B716954j.txt
_cod_data_source_block arc794
_cod_depositor_comments
;
The following automatic conversions were performed:
'_symmetry_cell_setting' value 'Monoclinic' changed to 'monoclinic'
according to '/home/saulius/struct/CIF-dictionaries/cif_core.dic'
dictionary named 'cif_core.dic' version 2.4.1 from 2010-06-29.

Automatic conversion script
Id: cif_fix_enum 1527 2010-12-29 10:47:43Z saulius 

'_chemical_melting_point' value '123-6 deg C' was changed to
'397.6(15)' - it was converted from degrees Celsius(C) to Kelvins(K),
the average value was taken and precision was estimated.

Adriana Da\<skevi\<c, 2011-06-14
;
_cod_original_sg_symbol_H-M 'P 1 21/n 1 '
_cod_original_formula_sum 'C12 H18 O3 S1'
_cod_database_code 7150835

loop_
_symmetry_equiv_pos_as_xyz
x,y,z
-x,-y,-z
-x+1/2,y+1/2,-z+1/2
x+1/2,-y+1/2,z+1/2

loop_
_atom_site_label
_atom_site_type_symbol
_atom_site_fract_x
_atom_site_fract_y
_atom_site_fract_z
_atom_site_U_iso_or_equiv
_atom_site_occupancy
_atom_site_adp_type
S1 S 0.18404(4) 0.62316(2) 0.76567(2) 0.0162 1.0000 Uani
O1 O 0.33535(11) 0.58947(9) 0.82226(8) 0.0246 1.0000 Uani
C1 C 0.08243(15) 0.48957(10) 0.73136(10) 0.0181 1.0000 Uani
C2 C 0.03745(17) 0.44441(12) 0.84676(12) 0.0255 1.0000 Uani
C3 C 0.19298(16) 0.40972(11) 0.67146(12) 0.0229 1.0000 Uani
C4 C -0.06325(16) 0.51398(11) 0.66187(11) 0.0225 1.0000 Uani
C5 C 0.23041(15) 0.67657(10) 0.62896(10) 0.0168 1.0000 Uani
C6 C 0.11750(15) 0.75020(11) 0.58533(11) 0.0190 1.0000 Uani
C7 C 0.13799(16) 0.79858(12) 0.48062(11) 0.0240 1.0000 Uani
C8 C 0.27396(17) 0.77511(12) 0.42141(11) 0.0250 1.0000 Uani
C9 C 0.38954(16) 0.70735(12) 0.46634(11) 0.0223 1.0000 Uani
C10 C 0.37098(14) 0.65750(10) 0.57060(10) 0.0175 1.0000 Uani
C11 C 0.50846(16) 0.59290(12) 0.61695(11) 0.0232 1.0000 Uani
O2 O 0.58484(12) 0.65282(10) 0.70496(9) 0.0322 1.0000 Uani
O3 O -0.00983(11) 0.76943(9) 0.65152(9) 0.0267 1.0000 Uani
C12 C -0.1194(2) 0.85341(16) 0.61755(16) 0.0426 1.0000 Uani
H1 H 0.502(3) 0.640(2) 0.769(2) 0.075(8) 1.0000 Uiso
H21 H -0.0187 0.3716 0.8381 0.0306 1.0000 Uiso
H22 H -0.0327 0.4992 0.8851 0.0306 1.0000 Uiso
H23 H 0.1345 0.4330 0.8922 0.0306 1.0000 Uiso
H31 H 0.1362 0.3388 0.6539 0.0275 1.0000 Uiso
H32 H 0.2850 0.3930 0.7205 0.0275 1.0000 Uiso
H33 H 0.2304 0.4449 0.6007 0.0275 1.0000 Uiso
H41 H -0.1177 0.4423 0.6435 0.0270 1.0000 Uiso
H42 H -0.1359 0.5632 0.7052 0.0270 1.0000 Uiso
H43 H -0.0318 0.5525 0.5913 0.0270 1.0000 Uiso
H71 H 0.0562 0.8493 0.4488 0.0288 1.0000 Uiso
H81 H 0.2887 0.8075 0.3453 0.0300 1.0000 Uiso
H91 H 0.4882 0.6939 0.4232 0.0268 1.0000 Uiso
H111 H 0.5857 0.5791 0.5557 0.0278 1.0000 Uiso
H112 H 0.4699 0.5199 0.6467 0.0278 1.0000 Uiso
H121 H -0.2062 0.8584 0.6735 0.0512 1.0000 Uiso
H122 H -0.0647 0.9271 0.6124 0.0512 1.0000 Uiso
H123 H -0.1641 0.8334 0.5431 0.0512 1.0000 Uiso

loop_
_atom_site_aniso_label
_atom_site_aniso_U_11
_atom_site_aniso_U_22
_atom_site_aniso_U_33
_atom_site_aniso_U_23
_atom_site_aniso_U_13
_atom_site_aniso_U_12
S1 0.01831(16) 0.01627(15) 0.01415(15) -0.00064(11) 0.00030(10) 0.00031(11)
O1 0.0224(5) 0.0310(5) 0.0203(5) 0.0027(4) -0.0087(4) -0.0016(4)
C1 0.0180(6) 0.0163(5) 0.0200(6) 0.0008(5) 0.0014(4) -0.0005(5)
C2 0.0264(7) 0.0246(7) 0.0255(7) 0.0069(5) 0.0043(5) -0.0004(5)
C3 0.0236(6) 0.0164(6) 0.0287(7) -0.0017(5) 0.0027(5) 0.0013(5)
C4 0.0194(6) 0.0229(6) 0.0253(6) -0.0027(5) -0.0033(5) -0.0009(5)
C5 0.0182(6) 0.0152(6) 0.0171(6) -0.0005(4) -0.0008(4) -0.0010(4)
C6 0.0180(6) 0.0173(6) 0.0217(6) 0.0006(5) 0.0005(5) -0.0004(5)
C7 0.0273(7) 0.0214(6) 0.0234(6) 0.0049(5) -0.0050(5) -0.0006(5)
C8 0.0324(7) 0.0238(7) 0.0188(6) 0.0030(5) 0.0000(5) -0.0054(5)
C9 0.0232(6) 0.0240(6) 0.0197(6) -0.0030(5) 0.0048(5) -0.0049(5)
C10 0.0172(6) 0.0168(6) 0.0183(6) -0.0032(5) -0.0009(5) -0.0008(5)
C11 0.0195(6) 0.0259(7) 0.0242(6) -0.0040(5) -0.0003(5) 0.0043(5)
O2 0.0221(5) 0.0413(6) 0.0332(6) -0.0073(5) -0.0054(4) -0.0006(4)
O3 0.0204(5) 0.0279(5) 0.0317(5) 0.0083(4) 0.0053(4) 0.0097(4)
C12 0.0328(8) 0.0480(10) 0.0472(10) 0.0123(8) 0.0052(7) 0.0244(8)

loop_
_atom_type_symbol
_atom_type_scat_dispersion_real
_atom_type_scat_dispersion_imag
_atom_type_scat_Cromer_Mann_a1
_atom_type_scat_Cromer_Mann_b1
_atom_type_scat_Cromer_Mann_a2
_atom_type_scat_Cromer_Mann_b2
_atom_type_scat_Cromer_Mann_a3
_atom_type_scat_Cromer_Mann_b3
_atom_type_scat_Cromer_Mann_a4
_atom_type_scat_Cromer_Mann_b4
_atom_type_scat_Cromer_Mann_c
_atom_type_scat_source
'C ' 0.0033 0.0016 2.3100 20.8439 1.0200 10.2075 1.5886 0.5687 0.8650 51.6512 0.2156 International_Tables_Vol_IV_Table_2.2B
'H ' 0.0000 0.0000 0.4930 10.5109 0.3229 26.1257 0.1402 3.1424 0.0408 57.7998 0.0030 International_Tables_Vol_IV_Table_2.2B
'O ' 0.0106 0.0060 3.0485 13.2771 2.2868 5.7011 1.5463 0.3239 0.8670 32.9089 0.2508 International_Tables_Vol_IV_Table_2.2B
'S ' 0.1246 0.1234 6.9053 1.4679 5.2034 22.2151 1.4379 0.2536 1.5863 56.1720 0.8669 International_Tables_Vol_IV_Table_2.2B

loop_
_geom_angle_atom_site_label_1
_geom_angle_site_symmetry_1
_geom_angle_atom_site_label_2
_geom_angle_site_symmetry_2
_geom_angle_atom_site_label_3
_geom_angle_site_symmetry_3
_geom_angle
_geom_angle_publ_flag
O1 . S1 . C1 . 105.41(6) yes
O1 . S1 . C5 . 108.41(6) yes
C1 . S1 . C5 . 101.85(6) yes
S1 . C1 . C2 . 102.68(9) yes
S1 . C1 . C3 . 110.85(9) yes
C2 . C1 . C3 . 111.02(11) yes
S1 . C1 . C4 . 109.52(9) yes
C2 . C1 . C4 . 110.94(11) yes
C3 . C1 . C4 . 111.50(11) yes
C1 . C2 . H21 . 109.467 no
C1 . C2 . H22 . 109.467 no
H21 . C2 . H22 . 109.476 no
C1 . C2 . H23 . 109.467 no
H21 . C2 . H23 . 109.476 no
H22 . C2 . H23 . 109.476 no
C1 . C3 . H31 . 109.467 no
C1 . C3 . H31 . 109.467 no
C1 . C3 . H32 . 109.467 no
H31 . C3 . H32 . 109.476 no
C1 . C3 . H33 . 109.467 no
H31 . C3 . H33 . 109.476 no
H32 . C3 . H33 . 109.476 no
C1 . C4 . H41 . 109.467 no
C1 . C4 . H42 . 109.467 no
H41 . C4 . H42 . 109.476 no
C1 . C4 . H43 . 109.467 no
H41 . C4 . H43 . 109.475 no
H42 . C4 . H43 . 109.476 no
S1 . C5 . C6 . 114.26(10) yes
S1 . C5 . C10 . 125.57(10) yes
C6 . C5 . C10 . 119.96(12) yes
C5 . C6 . C7 . 120.68(12) yes
C5 . C6 . O3 . 115.69(11) yes
C7 . C6 . O3 . 123.63(12) yes
C6 . C7 . C8 . 118.78(12) yes
C6 . C7 . H71 . 120.610 no
C8 . C7 . H71 . 120.610 no
C7 . C8 . C9 . 120.88(12) yes
C7 . C8 . H81 . 119.562 no
C9 . C8 . H81 . 119.562 no
C8 . C9 . C10 . 121.26(12) yes
C8 . C9 . H91 . 119.371 no
C10 . C9 . H91 . 119.371 no
C5 . C10 . C9 . 118.26(12) yes
C5 . C10 . C11 . 124.11(12) yes
C9 . C10 . C11 . 117.48(12) yes
C10 . C11 . O2 . 111.51(11) yes
C10 . C11 . H111 . 108.959 no
O2 . C11 . H111 . 108.960 no
C10 . C11 . H112 . 108.960 no
O2 . C11 . H112 . 108.960 no
H111 . C11 . H112 . 109.467 no
C11 . O2 . H1 . 99.3(15) no
C6 . O3 . C12 . 118.16(12) yes
O3 . C12 . H121 . 109.467 no
O3 . C12 . H122 . 109.467 no
H121 . C12 . H122 . 109.476 no
O3 . C12 . H123 . 109.467 no
H121 . C12 . H123 . 109.476 no
H122 . C12 . H123 . 109.476 no

loop_
_geom_bond_atom_site_label_1
_geom_bond_site_symmetry_1
_geom_bond_atom_site_label_2
_geom_bond_site_symmetry_2
_geom_bond_distance
_geom_bond_publ_flag
S1 . O1 . 1.5116(10) yes
S1 . C1 . 1.8652(13) yes
S1 . C5 . 1.8038(13) yes
C1 . C2 . 1.5347(18) yes
C1 . C3 . 1.5227(18) yes
C1 . C4 . 1.5232(18) yes
C1 . C4 . 1.5232(18) yes
C2 . H21 . 1.000 no
C2 . H22 . 1.000 no
C2 . H23 . 1.000 no
C3 . H31 . 1.000 no
C3 . H32 . 1.000 no
C3 . H33 . 1.000 no
C4 . H41 . 1.000 no
C4 . H42 . 1.000 no
C4 . H43 . 1.000 no
C5 . C6 . 1.4060(17) yes
C5 . C10 . 1.4060(17) yes
C6 . C7 . 1.3940(18) yes
C6 . O3 . 1.3640(16) yes
C7 . C8 . 1.388(2) yes
C7 . H71 . 1.000 no
C8 . C9 . 1.385(2) yes
C8 . H81 . 1.000 no
C9 . C10 . 1.3948(18) yes
C9 . H91 . 1.000 no
C10 . C11 . 1.5097(18) yes
C11 . O2 . 1.4326(17) yes
C11 . H111 . 1.000 no
C11 . H112 . 1.000 no
O2 . H1 . 1.05(3) no
O3 . C12 . 1.4317(17) yes
C12 . H121 . 1.000 no
C12 . H122 . 1.000 no
C12 . H123 . 1.000 no

loop_
_geom_hbond_atom_site_label_D
_geom_hbond_atom_site_label_H
_geom_hbond_atom_site_label_A
_geom_hbond_distance_DH
_geom_hbond_distance_HA
_geom_hbond_distance_DA
_geom_hbond_angle_DHA
_geom_hbond_publ_flag
O2 H1 O1 1.05(3) 154(2) 1.67(3) 2.6597(15) yes

loop_
_cod_related_entry_id
_cod_related_entry_database
_cod_related_entry_code
1 ChemSpider 21118519
